data_1558412
loop_
_publ_author_name
'Kotila, Sirpa'
'Valkonen, Jussi'

_publ_section_title
;
 Copper(II) Complexes of 2-Amino-2-hydroxymethyl-1,3-propanediol. Part 4.
 Synthesis, Structure and Thermal Behavior of
 trans-Bis[2-amino-2-hydroxymethyl-1,3-propanediolato-O,N]copper(II)
 Potassium Fluoride and Bromide, [Cu(C4H10NO3)2]KF.3H2O and
 [Cu(C4H10NO3)2]KBr.2H2O
;
_journal_name_full 'Acta Chemica Scandinavica'
_journal_page_first 312
_journal_page_last 318
_journal_paper_doi 10.3891/acta.chem.scand.48-0312
_journal_volume 48
_journal_year 1994
_chemical_formula_sum 'C8 H26 Cu F K N2 O9'
_chemical_formula_weight 415.94
_chemical_name_common
;
trans-Bis[2-amino-2-hydroxymethyl-1,3-propanediolato-O,N]copper(II) 
Potassium Fluoride   [Cu(C4H10NO3)2]KF.3H2O
;
_space_group_IT_number 54
_space_group_name_Hall '-P 2a 2ac'
_space_group_name_H-M_alt 'P c c a'
_symmetry_cell_setting orthorhombic
_symmetry_Int_Tables_number 54
_symmetry_space_group_name_Hall '-P 2a 2ac'
_symmetry_space_group_name_H-M 'P c c a'
_cell_angle_alpha 90.
_cell_angle_beta 90.
_cell_angle_gamma 90.
_cell_formula_units_Z 4
_cell_length_a 18.814(2)
_cell_length_b 9.623(1)
_cell_length_c 8.678(2)
_cell_volume 1571.1(4)
_diffrn_ambient_temperature 294
_diffrn_radiation_probe x-ray
_diffrn_radiation_type MoK\a
_diffrn_radiation_wavelength 0.71073
_exptl_absorpt_coefficient_mu 1.711
_exptl_crystal_density_diffrn 1.76
_exptl_crystal_F_000 868
_refine_ls_goodness_of_fit_ref 2.048
_refine_ls_number_parameters 102
_refine_ls_number_reflns 1339
_refine_ls_R_factor_gt 0.040
_refine_ls_wR_factor_gt 0.048
_cod_data_source_file Acta-Chem-Scand-1994-48-312-1.cif
_cod_data_source_block 1
_cod_original_cell_volume 1571.2(4)
_cod_database_code 1558412

loop_
_space_group_symop_id
_space_group_symop_operation_xyz
1 x,y,z
2 1/2-x,-y,z
3 1/2+x,-y,1/2-z
4 -x,y,1/2-z
5 -x,-y,-z
6 1/2+x,y,-z
7 1/2-x,y,1/2+z
8 x,-y,1/2+z

loop_
_atom_site_label
_atom_site_type_symbol
_atom_site_thermal_displace_type
_atom_site_fract_x
_atom_site_fract_y
_atom_site_fract_z
_atom_site_occupancy
_atom_site_U_iso_or_equiv
_atom_site_calc_flag
_atom_site_refinement_flags
_atom_site_disorder_assembly
_atom_site_disorder_group
Cu Cu Uiso 0.50000 0.00000 0.00000 1.000 0.0191(1) . . . .
K K Uiso 0.25000 0.50000 -0.1407(2) 1.000 0.0299(3) . . . .
O1 O Uiso 0.4144(2) -0.0660(3) -0.0906(4) 1.000 0.0250(8) . . . .
Ow1 O Uiso 0.3704(2) 0.6733(4) -0.0329(5) 1.000 0.0432(10) . . . .
O2 O Uiso 0.3308(2) 0.2703(4) -0.2336(4) 1.000 0.0388(9) . . . .
O3 O Uiso 0.3237(2) 0.3780(4) 0.1028(4) 1.000 0.0303(8) . . . .
N N Uiso 0.4403(2) 0.1493(4) 0.0889(4) 1.000 0.0204(8) . . . .
F F Uiso 0.4644(5) 0.4675(9) 0.0970(10) 0.500 0.075(3) . . . .
C1 C Uiso 0.3539(2) 0.0132(5) -0.0433(5) 1.000 0.0248(9) . . . .
C2 C Uiso 0.3757(2) 0.1618(4) -0.0058(6) 1.000 0.0187(8) . . . .
Ow2 O Uiso 0.4654(6) 0.4470(10) 0.160(2) 0.500 0.079(4) . . . .
C3 C Uiso 0.3947(3) 0.2402(5) -0.1520(6) 1.000 0.0261(11) . . . .
C4 C Uiso 0.3150(3) 0.2318(5) 0.0815(6) 1.000 0.0265(10) . . . .

loop_
_atom_type_symbol
_atom_type_description
_atom_type_scat_dispersion_real
_atom_type_scat_dispersion_imag
_atom_type_scat_source
C C 0.0033 0.0016 ' International Tables Vol C Tables 4.2.6.8 and 6.1.1.4'
Cu Cu 0.3201 1.2651 ' International Tables Vol C Tables 4.2.6.8 and 6.1.1.4'
F F 0.0171 0.0103 ' International Tables Vol C Tables 4.2.6.8 and 6.1.1.4'
K K 0.2009 0.2494 ' International Tables Vol C Tables 4.2.6.8 and 6.1.1.4'
N N 0.0061 0.0033 ' International Tables Vol C Tables 4.2.6.8 and 6.1.1.4'
O O 0.0106 0.0060 ' International Tables Vol C Tables 4.2.6.8 and 6.1.1.4'

loop_
_geom_angle_atom_site_label_1
_geom_angle_atom_site_label_2
_geom_angle_atom_site_label_3
_geom_angle
_geom_angle_site_symmetry_1
_geom_angle_site_symmetry_2
_geom_angle_site_symmetry_3
_geom_angle_publ_flag
O1 Cu N 85.59(15) . . . yes
O1 Cu O1 180.00 . . 5_655 yes
O1 Cu N 94.42(15) . . 5_655 yes
O1 Cu N 94.42(15) 5_655 . . yes
N Cu N 180.00 . . 5_655 yes
O1 Cu N 85.59(15) 5_655 . 5_655 yes
Ow1 K O2 96.90(11) . . . yes
Ow1 K O3 67.51(11) . . . yes
Ow1 K Ow1 143.21(13) . . 2_565 yes
Ow1 K O2 93.53(11) . . 2_565 yes
Ow1 K O3 84.49(12) . . 2_565 yes
Ow1 K O3 147.47(12) . . 7_554 yes
Ow1 K O3 69.26(11) . . 8_564 yes
O2 K O3 67.41(11) . . . yes
Ow1 K O2 93.53(11) 2_565 . . yes
O2 K O2 146.55(12) . . 2_565 yes
O2 K O3 145.15(12) . . 2_565 yes
O2 K O3 73.53(11) . . 7_554 yes
O2 K O3 80.65(11) . . 8_564 yes
Ow1 K O3 84.49(12) 2_565 . . yes
O2 K O3 145.15(12) 2_565 . . yes
O3 K O3 81.38(12) . . 2_565 yes
O3 K O3 130.95(11) . . 7_554 yes
O3 K O3 121.30(11) . . 8_564 yes
Ow1 K O2 96.90(11) 2_565 . 2_565 yes
Ow1 K O3 67.51(11) 2_565 . 2_565 yes
Ow1 K O3 69.26(11) 2_565 . 7_554 yes
Ow1 K O3 147.47(12) 2_565 . 8_564 yes
O2 K O3 67.41(11) 2_565 . 2_565 yes
O2 K O3 80.65(11) 2_565 . 7_554 yes
O2 K O3 73.53(11) 2_565 . 8_564 yes
O3 K O3 121.30(11) 2_565 . 7_554 yes
O3 K O3 130.95(11) 2_565 . 8_564 yes
O3 K O3 78.45(11) 7_554 . 8_564 yes
Cu O1 C1 112.2(3) . . . yes
K O2 C3 118.4(3) . . . yes
K O3 C4 105.1(3) . . . yes
K O3 K 100.09(12) . . 7_555 yes
K O3 C4 116.6(3) 7_555 . . yes
Cu N C2 108.1(3) . . . yes
O1 C1 C2 110.3(3) . . . yes
N C2 C1 105.4(3) . . . yes
N C2 C3 108.2(4) . . . yes
N C2 C4 112.1(4) . . . yes
C1 C2 C3 110.6(4) . . . no
C1 C2 C4 108.6(3) . . . no
C3 C2 C4 111.8(4) . . . no
O2 C3 C2 108.5(4) . . . yes
O3 C4 C2 114.4(4) . . . yes

loop_
_geom_bond_atom_site_label_1
_geom_bond_atom_site_label_2
_geom_bond_distance
_geom_bond_site_symmetry_1
_geom_bond_site_symmetry_2
_geom_bond_publ_flag
Cu O1 1.901(4) . . yes
Cu N 1.980(4) . . yes
Cu O1 1.901(4) . 5_655 yes
Cu N 1.980(4) . 5_655 yes
K Ow1 2.964(4) . . yes
K O2 2.801(4) . . yes
K O3 2.787(4) . . yes
K Ow1 2.964(4) . 2_565 yes
K O2 2.801(4) . 2_565 yes
K O3 2.787(4) . 2_565 yes
K O3 2.873(4) . 7_554 yes
K O3 2.873(4) . 8_564 yes
O1 C1 1.430(5) . . yes
O2 C3 1.425(7) . . yes
O3 C4 1.428(6) . . yes
N C2 1.472(6) . . yes
F Ow2 0.582(19) . . yes
C1 C2 1.523(6) . . no
C2 C3 1.519(7) . . no
C2 C4 1.527(7) . . no

loop_
_geom_torsion_atom_site_label_1
_geom_torsion_atom_site_label_2
_geom_torsion_atom_site_label_3
_geom_torsion_atom_site_label_4
_geom_torsion
_geom_torsion_site_symmetry_1
_geom_torsion_site_symmetry_2
_geom_torsion_site_symmetry_3
_geom_torsion_site_symmetry_4
_geom_torsion_publ_flag
N Cu O1 C1 -4.0(3) . . . . no
N Cu O1 C1 176.0(3) 5_655 . . . no
O1 Cu N C2 -22.0(3) . . . . no
O1 Cu N C2 158.0(3) 5_655 . . . no
O3 K O3 C4 -105.7(3) 8_564 . . . no
Ow1 K O2 C3 31.6(3) . . . . no
O3 K O2 C3 -30.5(3) . . . . no
Ow1 K O2 C3 -113.1(3) 2_565 . . . no
O2 K O2 C3 138.8(3) 2_565 . . . no
O3 K O2 C3 -58.7(4) 2_565 . . . no
O3 K O2 C3 179.8(3) 7_554 . . . no
O3 K O2 C3 99.2(3) 8_564 . . . no
Ow1 K O3 C4 53.2(3) 2_565 . . . no
Ow1 K O3 C4 -151.2(3) . . . . no
O2 K O3 C4 -43.0(3) . . . . no
O3 K O3 C4 -3.1(3) 7_554 . . . no
O2 K O3 C4 147.4(3) 2_565 . . . no
O3 K O3 C4 121.2(3) 2_565 . . . no
O2 K O3 K -164.19(15) . . . 7_555 no
Ow1 K O3 K 87.57(13) . . . 7_555 no
Cu O1 C1 C2 28.8(4) . . . . no
K O2 C3 C2 81.2(4) . . . . no
K O3 C4 C2 94.9(4) . . . . no
K O3 C4 C2 -155.4(3) 7_555 . . . no
Cu N C2 C1 40.8(4) . . . . no
Cu N C2 C3 -77.5(3) . . . . no
Cu N C2 C4 158.7(3) . . . . no
O1 C1 C2 N -45.6(5) . . . . no
O1 C1 C2 C3 71.1(4) . . . . no
O1 C1 C2 C4 -165.9(4) . . . . no
N C2 C3 O2 -171.7(3) . . . . no
C1 C2 C3 O2 73.4(4) . . . . no
C4 C2 C3 O2 -47.8(5) . . . . no
N C2 C4 O3 73.3(5) . . . . no
C1 C2 C4 O3 -170.7(4) . . . . no
C3 C2 C4 O3 -48.4(6) . . . . no
